data_7715955
loop_
_publ_author_name
'Cui, Luxia'
'Furuta, Ryoji'
'Harada, Takunori'
'Konta, Takeru'
'Hoshino, Yu'
'Ono, Toshikazu'

_publ_section_title
;
 Simultaneous discovery of chiral and achiral dyes: elucidating the
 optical functions of helical and flag-hinged boron tetradentate
 complexes.
;
_journal_issue 21
_journal_name_full 'Dalton transactions (Cambridge, England : 2003)'
_journal_page_first 9183
_journal_page_last 9191
_journal_paper_doi 10.1039/d4dt01172d
_journal_volume 53
_journal_year 2024
_chemical_formula_moiety 'C24 H16 B4 F6 N6 O3'
_chemical_formula_sum 'C24 H16 B4 F6 N6 O3'
_chemical_formula_weight 593.67
_space_group_crystal_system triclinic
_space_group_IT_number 2
_space_group_name_Hall '-P 1'
_space_group_name_H-M_alt 'P -1'
_atom_sites_solution_hydrogens geom
_atom_sites_solution_primary dual
_audit_creation_date 2023-02-20
_audit_creation_method
;
Olex2 1.5-ac5-020
(compiled 2021.11.16 svn.r5db059d7 for Rigaku Oxford Diffraction, GUI svn.r6430)
;
_audit_update_record
;
2023-12-28 deposited with the CCDC.	2024-05-06 downloaded from the CCDC.
;
_cell_angle_alpha 89.215(3)
_cell_angle_beta 85.014(4)
_cell_angle_gamma 79.567(3)
_cell_formula_units_Z 2
_cell_length_a 8.4265(4)
_cell_length_b 10.5693(4)
_cell_length_c 13.8392(6)
_cell_measurement_reflns_used 5615
_cell_measurement_temperature 100.01(10)
_cell_measurement_theta_max 28.5700
_cell_measurement_theta_min 2.4550
_cell_volume 1207.58(9)
_computing_cell_refinement 'CrysAlisPro 1.171.42.41a (Rigaku OD, 2022)'
_computing_data_collection 'CrysAlisPro 1.171.42.41a (Rigaku OD, 2022)'
_computing_data_reduction 'CrysAlisPro 1.171.42.41a (Rigaku OD, 2022)'
_computing_molecular_graphics 'Olex2 1.5-ac5-020 (Dolomanov et al., 2009)'
_computing_publication_material 'Olex2 1.5-ac5-020 (Dolomanov et al., 2009)'
_computing_structure_refinement 'SHELXL 2018/3 (Sheldrick, 2015)'
_computing_structure_solution 'SHELXT  (Sheldrick, 2015)'
_diffrn_ambient_environment N~2~
_diffrn_ambient_temperature 100.01(10)
_diffrn_detector 'Hybrid Pixel Array Detector'
_diffrn_detector_area_resol_mean 10.0000
_diffrn_detector_type HyPix
_diffrn_measured_fraction_theta_full 0.999
_diffrn_measured_fraction_theta_max 0.965
_diffrn_measurement_details
;
List of Runs (angles in degrees, time in seconds):

  # Type    Start    End  Width  t~exp~   \w     \q     \k     \f   Frames
#--------------------------------------------------------------------------
  1  \w   -100.00 -15.50   0.50    5.00    --  -24.17 128.00  81.00  169
  2  \w     21.00 101.00   0.50    5.00    --   24.64-128.00   7.00  160
  3  \w    -54.00  26.00   0.50    5.00    --  -24.17 -57.00-180.00  160
  4  \w     21.00  58.00   0.50    5.00    --  -24.17  19.00-120.00   74
  5  \w     21.00  58.00   0.50    5.00    --  -24.17  19.00  90.00   74
  6  \w     21.00  58.00   0.50    5.00    --  -24.17  19.00   0.00   74
  7  \w     21.00  58.00   0.50    5.00    --  -24.17  19.00  30.00   74
  8  \w     21.00  58.00   0.50    5.00    --  -24.17  19.00 120.00   74
  9  \w     21.00  58.00   0.50    5.00    --  -24.17  19.00-150.00   74
 10  \w     21.00  58.00   0.50    5.00    --  -24.17  19.00 150.00   74
 11  \w     21.00  58.00   0.50    5.00    --  -24.17  19.00-180.00   74
 12  \w    -28.00  20.50   0.50    5.00    --   24.64  77.00 120.00   97
 13  \w    -26.00  59.00   0.50    5.00    --   24.64  57.00-120.00  170
 14  \w      2.00  86.00   0.50    5.00    --   24.64 -99.00   0.00  168
 15  \w    -76.00 -17.00   0.50    5.00    --   24.64 -19.00 -90.00  118
 16  \w    -76.00 -17.00   0.50    5.00    --   24.64 -19.00-120.00  118
 17  \w    -28.00  20.50   0.50    5.00    --   24.64  77.00  60.00   97
 18  \w    -76.00 -17.00   0.50    5.00    --   24.64 -19.00 -60.00  118
 19  \w     21.00  46.00   0.50    5.00    --  -24.17  19.00  60.00   50
;
_diffrn_measurement_device 'four-circle diffractometer'
_diffrn_measurement_device_type 'XtaLAB Synergy R, DW system, HyPix'
_diffrn_measurement_method '\w scans'
_diffrn_orient_matrix_type 'CrysAlisPro convention (1999,Acta A55,543-557)'
_diffrn_orient_matrix_UB_11 0.0530830000
_diffrn_orient_matrix_UB_12 0.0034791000
_diffrn_orient_matrix_UB_13 0.0365512000
_diffrn_orient_matrix_UB_21 -0.0624176000
_diffrn_orient_matrix_UB_22 -0.0080636000
_diffrn_orient_matrix_UB_23 0.0361173000
_diffrn_orient_matrix_UB_31 0.0258107000
_diffrn_orient_matrix_UB_32 -0.0676702000
_diffrn_orient_matrix_UB_33 -0.0025323000
_diffrn_radiation_monochromator mirror
_diffrn_radiation_probe x-ray
_diffrn_radiation_type 'Mo K\a'
_diffrn_radiation_wavelength 0.71073
_diffrn_reflns_av_R_equivalents 0.049
_diffrn_reflns_av_unetI/netI 0.0366
_diffrn_reflns_Laue_measured_fraction_full 0.999
_diffrn_reflns_Laue_measured_fraction_max 0.965
_diffrn_reflns_limit_h_max 10
_diffrn_reflns_limit_h_min -10
_diffrn_reflns_limit_k_max 13
_diffrn_reflns_limit_k_min -13
_diffrn_reflns_limit_l_max 17
_diffrn_reflns_limit_l_min -17
_diffrn_reflns_number 7777
_diffrn_reflns_point_group_measured_fraction_full 0.999
_diffrn_reflns_point_group_measured_fraction_max 0.965
_diffrn_reflns_theta_full 25.242
_diffrn_reflns_theta_max 27.499
_diffrn_reflns_theta_min 2.451
_diffrn_source 'Rotating-anode X-ray tube'
_diffrn_source_type 'Rigaku (Mo) X-ray Source'
_exptl_absorpt_coefficient_mu 0.139
_exptl_absorpt_correction_T_max 1.00000
_exptl_absorpt_correction_T_min 0.85764
_exptl_absorpt_correction_type multi-scan
_exptl_absorpt_process_details
;
CrysAlisPro 1.171.42.41a (Rigaku Oxford Diffraction, 2022)
Empirical absorption correction using spherical harmonics,
implemented in SCALE3 ABSPACK scaling algorithm.
;
_exptl_crystal_colour yellow
_exptl_crystal_colour_primary yellow
_exptl_crystal_density_diffrn 1.633
_exptl_crystal_description plate
_exptl_crystal_F_000 600
_exptl_crystal_size_max 0.282
_exptl_crystal_size_mid 0.207
_exptl_crystal_size_min 0.011
_refine_diff_density_max 0.274
_refine_diff_density_min -0.297
_refine_diff_density_rms 0.065
_refine_ls_extinction_method none
_refine_ls_goodness_of_fit_ref 1.039
_refine_ls_hydrogen_treatment constr
_refine_ls_matrix_type full
_refine_ls_number_parameters 389
_refine_ls_number_reflns 7777
_refine_ls_number_restraints 0
_refine_ls_restrained_S_all 1.039
_refine_ls_R_factor_all 0.0627
_refine_ls_R_factor_gt 0.0443
_refine_ls_shift/su_max 0.001
_refine_ls_shift/su_mean 0.000
_refine_ls_structure_factor_coef Fsqd
_refine_ls_weighting_details 'w=1/[\s^2^(Fo^2^)+(0.0633P)^2^+0.3239P] where P=(Fo^2^+2Fc^2^)/3'
_refine_ls_weighting_scheme calc
_refine_ls_wR_factor_gt 0.1104
_refine_ls_wR_factor_ref 0.1183
_reflns_Friedel_coverage 0.000
_reflns_number_gt 6022
_reflns_number_total 7777
_reflns_threshold_expression 'I > 2\s(I)'
_twin_special_details
;
Component 2 rotated by -179.9947\% 
around [-0.00 -0.00 1.00] (reciprocal) or [-0.14 0.00 0.99] (direct)
;
_cod_data_source_file d4dt01172d2.cif
_cod_data_source_block ot2302d_twin1_hklf4
_cod_depositor_comments 'Adding full bibliography for 7715954--7715958.cif.'
_cod_database_code 7715955
_shelx_shelxl_version_number 2018/3
_chemical_oxdiff_formula 'C11 H10 N O'
_chemical_oxdiff_usercomment 100
_shelx_space_group_comment
;
The symmetry employed for this shelxl refinement is uniquely defined
by the following loop, which should always be used as a source of
symmetry information in preference to the above space-group names.
They are only intended as comments.
;
_shelx_estimated_absorpt_t_max 0.998
_shelx_estimated_absorpt_t_min 0.962
_olex2_refinement_description
;
1. Twinned data refinement
 Scales: 0.7444(8)
 0.2556(8)
2. Fixed Uiso
 At 1.2 times of:
  All C(H) groups
3.a Aromatic/amide H refined with riding coordinates:
 C3(H3), C4(H4), C5(H5), C8(H8), C9(H9), C10(H10), C14(H14), C15(H15),
 C16(H16), C17(H17), C18(H18), C20(H20), C21(H21), C22(H22), C23(H23), C24(H24)
;
_olex2_submission_special_instructions 'No special instructions were received'
_oxdiff_exptl_absorpt_empirical_details
;
Empirical correction (ABSPACK) includes:
- Absorption correction using spherical harmonics
- Frame scaling
;
_oxdiff_exptl_absorpt_empirical_full_max 1.398
_oxdiff_exptl_absorpt_empirical_full_min 0.468
_oxdiff_twin_integration_method simultaneous
_oxdiff_twin_items 2

loop_
_space_group_symop_operation_xyz
'x, y, z'
'-x, -y, -z'

loop_
_atom_site_label
_atom_site_type_symbol
_atom_site_fract_x
_atom_site_fract_y
_atom_site_fract_z
_atom_site_U_iso_or_equiv
_atom_site_adp_type
_atom_site_occupancy
_atom_site_site_symmetry_order
_atom_site_calc_flag
_atom_site_refinement_flags_posn
_atom_site_refinement_flags_adp
_atom_site_refinement_flags_occupancy
_atom_site_disorder_assembly
_atom_site_disorder_group
F1 F 0.59300(17) 1.29316(12) 0.62086(10) 0.0218(3) Uani 1 1 d . . . . .
O1 O 0.4296(2) 1.16659(14) 0.71334(11) 0.0192(4) Uani 1 1 d . . . . .
N1 N 0.6159(2) 0.99006(17) 0.70334(13) 0.0161(4) Uani 1 1 d . . . . .
C1 C 0.4889(3) 1.0568(2) 0.75408(16) 0.0156(5) Uani 1 1 d . . . . .
F2 F 0.42595(18) 1.19298(13) 0.54276(10) 0.0240(3) Uani 1 1 d . . . . .
O2 O 0.6658(2) 0.75176(14) 0.72011(13) 0.0269(4) Uani 1 1 d . . . . .
N2 N 0.6454(3) 1.05828(17) 0.61787(13) 0.0173(4) Uani 1 1 d . . . . .
C2 C 0.7499(3) 0.9839(2) 0.55439(16) 0.0160(5) Uani 1 1 d . . . . .
F3 F 0.86073(18) 0.86717(13) 0.76323(9) 0.0257(3) Uani 1 1 d . . . . .
O3 O 0.6627(2) 0.35750(14) 0.84477(11) 0.0196(4) Uani 1 1 d . . . . .
N3 N 0.8130(2) 0.86860(16) 0.59280(13) 0.0146(4) Uani 1 1 d . . . . .
C3 C 0.7931(3) 1.0182(2) 0.45858(17) 0.0177(5) Uani 1 1 d . . . . .
H3 H 0.745745 1.098267 0.432298 0.021 Uiso 1 1 calc R U . . .
F4 F 0.62572(18) 0.61658(14) 0.59615(10) 0.0259(3) Uani 1 1 d . . . . .
N4 N 0.9016(2) 0.59584(17) 0.64371(13) 0.0152(4) Uani 1 1 d . . . . .
C4 C 0.9055(3) 0.9323(2) 0.40455(16) 0.0186(5) Uani 1 1 d . . . . .
H4 H 0.937887 0.952524 0.339555 0.022 Uiso 1 1 calc R U . . .
F5 F 0.93251(18) 0.31234(13) 0.88907(10) 0.0264(3) Uani 1 1 d . . . . .
N5 N 0.8555(2) 0.43419(17) 0.74393(14) 0.0176(4) Uani 1 1 d . . . . .
C5 C 0.9738(3) 0.8137(2) 0.44484(16) 0.0169(5) Uani 1 1 d . . . . .
H5 H 1.053623 0.755124 0.407302 0.020 Uiso 1 1 calc R U . . .
F6 F 0.86851(18) 0.20160(12) 0.76497(10) 0.0249(3) Uani 1 1 d . . . . .
N6 N 0.7045(2) 0.51597(17) 0.74639(13) 0.0159(4) Uani 1 1 d . . . . .
C6 C 0.9256(3) 0.7825(2) 0.53775(16) 0.0163(5) Uani 1 1 d . . . . .
C7 C 0.9973(3) 0.6586(2) 0.58156(15) 0.0157(5) Uani 1 1 d . . . . .
C8 C 1.1579(3) 0.6071(2) 0.56076(16) 0.0181(5) Uani 1 1 d . . . . .
H8 H 1.224201 0.650119 0.517553 0.022 Uiso 1 1 calc R U . . .
C9 C 1.2243(3) 0.4896(2) 0.60403(16) 0.0180(5) Uani 1 1 d . . . . .
H9 H 1.335243 0.453249 0.589083 0.022 Uiso 1 1 calc R U . . .
C10 C 1.1304(3) 0.4279(2) 0.66709(16) 0.0170(5) Uani 1 1 d . . . . .
H10 H 1.174679 0.349888 0.697467 0.020 Uiso 1 1 calc R U . . .
C11 C 0.9664(3) 0.4834(2) 0.68562(15) 0.0154(5) Uani 1 1 d . . . . .
C12 C 0.6006(3) 0.4666(2) 0.80421(16) 0.0174(5) Uani 1 1 d . . . . .
C13 C 0.4089(3) 1.0196(2) 0.84469(16) 0.0175(5) Uani 1 1 d . . . . .
C14 C 0.4647(3) 0.9066(2) 0.89423(16) 0.0203(5) Uani 1 1 d . . . . .
H14 H 0.560776 0.850832 0.869813 0.024 Uiso 1 1 calc R U . . .
B014 B 0.7413(3) 0.8572(2) 0.70319(19) 0.0179(5) Uani 1 1 d . . . . .
C15 C 0.3805(3) 0.8758(2) 0.97851(17) 0.0222(5) Uani 1 1 d . . . . .
H15 H 0.417859 0.797772 1.011058 0.027 Uiso 1 1 calc R U . . .
B015 B 0.8396(4) 0.3175(2) 0.81246(19) 0.0193(6) Uani 1 1 d . . . . .
C16 C 0.2416(3) 0.9575(2) 1.01643(17) 0.0228(5) Uani 1 1 d . . . . .
H16 H 0.185307 0.936058 1.075094 0.027 Uiso 1 1 calc R U . . .
B016 B 0.7107(4) 0.6334(2) 0.67342(18) 0.0179(6) Uani 1 1 d . . . . .
C17 C 0.1853(3) 1.0708(2) 0.96822(18) 0.0228(5) Uani 1 1 d . . . . .
H17 H 0.090513 1.126973 0.993955 0.027 Uiso 1 1 calc R U . . .
B017 B 0.5224(3) 1.1853(2) 0.61780(19) 0.0175(5) Uani 1 1 d . . . . .
C18 C 0.2674(3) 1.1016(2) 0.88274(17) 0.0213(5) Uani 1 1 d . . . . .
H18 H 0.227948 1.178610 0.849524 0.026 Uiso 1 1 calc R U . . .
C19 C 0.4299(3) 0.5213(2) 0.82718(16) 0.0176(5) Uani 1 1 d . . . . .
C20 C 0.3575(3) 0.6396(2) 0.79138(17) 0.0218(5) Uani 1 1 d . . . . .
H20 H 0.419525 0.688021 0.749818 0.026 Uiso 1 1 calc R U . . .
C21 C 0.1946(3) 0.6866(2) 0.81656(18) 0.0237(5) Uani 1 1 d . . . . .
H21 H 0.145917 0.767835 0.792665 0.028 Uiso 1 1 calc R U . . .
C22 C 0.1031(3) 0.6168(2) 0.87576(18) 0.0255(6) Uani 1 1 d . . . . .
H22 H -0.008463 0.649503 0.892303 0.031 Uiso 1 1 calc R U . . .
C23 C 0.1737(3) 0.4988(3) 0.91119(19) 0.0291(6) Uani 1 1 d . . . . .
H23 H 0.110445 0.450777 0.952267 0.035 Uiso 1 1 calc R U . . .
C24 C 0.3355(3) 0.4507(2) 0.88713(18) 0.0245(6) Uani 1 1 d . . . . .
H24 H 0.383021 0.369342 0.911332 0.029 Uiso 1 1 calc R U . . .

loop_
_atom_site_aniso_label
_atom_site_aniso_U_11
_atom_site_aniso_U_22
_atom_site_aniso_U_33
_atom_site_aniso_U_23
_atom_site_aniso_U_13
_atom_site_aniso_U_12
F1 0.0201(8) 0.0130(6) 0.0328(7) 0.0018(5) -0.0001(6) -0.0052(6)
O1 0.0172(9) 0.0130(8) 0.0255(8) 0.0054(6) 0.0014(7) 0.0000(7)
N1 0.0167(11) 0.0117(9) 0.0197(9) 0.0024(7) -0.0002(8) -0.0033(8)
C1 0.0150(12) 0.0103(10) 0.0224(11) 0.0006(8) -0.0046(9) -0.0035(9)
F2 0.0219(8) 0.0231(7) 0.0281(7) 0.0070(6) -0.0074(6) -0.0045(6)
O2 0.0266(11) 0.0112(8) 0.0397(10) -0.0006(7) 0.0170(8) -0.0043(7)
N2 0.0195(11) 0.0118(9) 0.0203(9) 0.0029(7) 0.0005(8) -0.0030(8)
C2 0.0129(12) 0.0123(11) 0.0240(11) 0.0004(9) -0.0020(9) -0.0053(9)
F3 0.0208(8) 0.0299(8) 0.0241(7) 0.0016(6) -0.0039(6) 0.0025(6)
O3 0.0174(10) 0.0135(8) 0.0268(9) 0.0058(6) 0.0015(7) -0.0018(7)
N3 0.0134(10) 0.0103(9) 0.0209(9) 0.0007(7) -0.0009(8) -0.0039(8)
C3 0.0181(13) 0.0130(11) 0.0232(11) 0.0034(9) -0.0034(10) -0.0052(10)
F4 0.0180(8) 0.0329(8) 0.0264(7) 0.0085(6) -0.0031(6) -0.0040(7)
N4 0.0146(11) 0.0119(9) 0.0193(9) 0.0008(7) 0.0008(8) -0.0039(8)
C4 0.0196(13) 0.0185(12) 0.0198(11) 0.0017(9) -0.0003(9) -0.0101(10)
F5 0.0229(9) 0.0271(8) 0.0282(7) 0.0063(6) -0.0036(6) -0.0020(6)
N5 0.0130(11) 0.0123(9) 0.0260(10) 0.0031(8) 0.0010(8) 0.0002(8)
C5 0.0162(13) 0.0124(11) 0.0228(11) -0.0016(9) 0.0011(10) -0.0053(10)
F6 0.0290(9) 0.0139(7) 0.0300(7) 0.0019(6) 0.0055(6) -0.0029(6)
N6 0.0128(11) 0.0124(9) 0.0219(10) 0.0027(7) 0.0003(8) -0.0017(8)
C6 0.0133(12) 0.0109(10) 0.0254(12) -0.0018(9) 0.0004(9) -0.0046(9)
C7 0.0183(13) 0.0105(10) 0.0187(11) -0.0004(8) 0.0004(9) -0.0048(9)
C8 0.0187(13) 0.0123(11) 0.0230(11) 0.0005(9) 0.0036(10) -0.0048(10)
C9 0.0137(12) 0.0147(11) 0.0248(12) -0.0024(9) 0.0010(9) -0.0014(9)
C10 0.0166(13) 0.0121(10) 0.0219(11) 0.0007(9) -0.0015(9) -0.0016(9)
C11 0.0169(13) 0.0121(10) 0.0178(10) 0.0003(8) -0.0023(9) -0.0042(9)
C12 0.0199(14) 0.0142(11) 0.0189(11) 0.0009(9) -0.0021(10) -0.0049(10)
C13 0.0163(13) 0.0159(11) 0.0215(11) 0.0009(9) -0.0010(9) -0.0064(10)
C14 0.0213(14) 0.0160(11) 0.0230(12) -0.0007(9) -0.0006(10) -0.0019(10)
B014 0.0158(14) 0.0135(12) 0.0228(13) 0.0016(10) 0.0014(11) 0.0000(10)
C15 0.0263(15) 0.0152(11) 0.0257(12) 0.0055(9) -0.0029(11) -0.0048(10)
B015 0.0195(15) 0.0158(13) 0.0211(13) 0.0057(10) 0.0038(11) -0.0020(11)
C16 0.0216(14) 0.0247(13) 0.0227(12) 0.0026(10) 0.0031(10) -0.0080(11)
B016 0.0175(15) 0.0144(12) 0.0212(13) 0.0047(10) 0.0013(10) -0.0034(11)
C17 0.0165(14) 0.0223(12) 0.0275(12) 0.0018(10) 0.0028(10) -0.0006(10)
B017 0.0152(14) 0.0129(12) 0.0235(13) 0.0016(10) 0.0007(11) -0.0013(11)
C18 0.0197(14) 0.0171(12) 0.0264(12) 0.0035(9) -0.0011(10) -0.0023(10)
C19 0.0162(13) 0.0164(11) 0.0205(11) -0.0009(9) 0.0001(9) -0.0044(10)
C20 0.0179(14) 0.0174(12) 0.0310(13) 0.0037(10) -0.0031(10) -0.0059(10)
C21 0.0193(14) 0.0185(12) 0.0333(13) -0.0010(10) -0.0052(11) -0.0020(10)
C22 0.0146(14) 0.0305(14) 0.0303(13) -0.0068(11) 0.0025(10) -0.0024(11)
C23 0.0206(15) 0.0296(14) 0.0355(14) 0.0027(11) 0.0074(11) -0.0052(12)
C24 0.0214(15) 0.0196(12) 0.0315(13) 0.0033(10) 0.0025(11) -0.0032(11)

loop_
_atom_type_symbol
_atom_type_description
_atom_type_scat_dispersion_real
_atom_type_scat_dispersion_imag
_atom_type_scat_source
C C 0.0033 0.0016 'International Tables Vol C Tables 4.2.6.8 and 6.1.1.4'
H H 0.0000 0.0000 'International Tables Vol C Tables 4.2.6.8 and 6.1.1.4'
B B 0.0013 0.0007 'International Tables Vol C Tables 4.2.6.8 and 6.1.1.4'
F F 0.0171 0.0103 'International Tables Vol C Tables 4.2.6.8 and 6.1.1.4'
N N 0.0061 0.0033 'International Tables Vol C Tables 4.2.6.8 and 6.1.1.4'
O O 0.0106 0.0060 'International Tables Vol C Tables 4.2.6.8 and 6.1.1.4'

loop_
_geom_angle_atom_site_label_1
_geom_angle_atom_site_label_2
_geom_angle_atom_site_label_3
_geom_angle
_geom_angle_site_symmetry_1
_geom_angle_site_symmetry_3
_geom_angle_publ_flag
C1 O1 B017 111.50(17) . . ?
C1 N1 N2 108.07(17) . . ?
C1 N1 B014 142.07(19) . . ?
N2 N1 B014 109.78(17) . . ?
O1 C1 N1 113.6(2) . . ?
O1 C1 C13 119.0(2) . . ?
N1 C1 C13 127.3(2) . . ?
B014 O2 B016 125.5(2) . . ?
N1 N2 B017 109.48(17) . . ?
C2 N2 N1 110.69(17) . . ?
C2 N2 B017 138.3(2) . . ?
N2 C2 N3 112.52(19) . . ?
N2 C2 C3 125.2(2) . . ?
N3 C2 C3 122.2(2) . . ?
C12 O3 B015 111.38(18) . . ?
C2 N3 C6 119.71(18) . . ?
C2 N3 B014 110.84(17) . . ?
C6 N3 B014 129.43(18) . . ?
C4 C3 C2 117.6(2) . . ?
C7 N4 B016 128.57(19) . . ?
C11 N4 C7 120.1(2) . . ?
C11 N4 B016 111.28(18) . . ?
C3 C4 C5 120.3(2) . . ?
N6 N5 B015 108.51(18) . . ?
C11 N5 N6 110.32(17) . . ?
C11 N5 B015 141.1(2) . . ?
C6 C5 C4 120.3(2) . . ?
N5 N6 B016 110.82(18) . . ?
C12 N6 N5 108.83(17) . . ?
C12 N6 B016 140.2(2) . . ?
N3 C6 C7 119.16(19) . . ?
C5 C6 N3 119.8(2) . . ?
C5 C6 C7 121.0(2) . . ?
N4 C7 C6 119.5(2) . . ?
C8 C7 N4 120.0(2) . . ?
C8 C7 C6 120.5(2) . . ?
C7 C8 C9 119.6(2) . . ?
C10 C9 C8 120.6(2) . . ?
C9 C10 C11 117.9(2) . . ?
N4 C11 C10 121.8(2) . . ?
N5 C11 N4 112.4(2) . . ?
N5 C11 C10 125.8(2) . . ?
O3 C12 C19 119.4(2) . . ?
N6 C12 O3 114.1(2) . . ?
N6 C12 C19 126.5(2) . . ?
C14 C13 C1 123.2(2) . . ?
C14 C13 C18 119.0(2) . . ?
C18 C13 C1 117.8(2) . . ?
C15 C14 C13 120.1(2) . . ?
N1 B014 N3 95.17(17) . . ?
O2 B014 N1 112.8(2) . . ?
O2 B014 N3 113.6(2) . . ?
F3 B014 N1 109.58(19) . . ?
F3 B014 O2 115.3(2) . . ?
F3 B014 N3 108.6(2) . . ?
C14 C15 C16 120.8(2) . . ?
O3 B015 N5 97.18(17) . . ?
F5 B015 O3 111.17(19) . . ?
F5 B015 N5 112.8(2) . . ?
F5 B015 F6 110.5(2) . . ?
F6 B015 O3 111.1(2) . . ?
F6 B015 N5 113.47(19) . . ?
C17 C16 C15 119.7(2) . . ?
O2 B016 N4 113.4(2) . . ?
O2 B016 N6 112.17(19) . . ?
F4 B016 O2 115.4(2) . . ?
F4 B016 N4 110.24(18) . . ?
F4 B016 N6 108.73(19) . . ?
N6 B016 N4 94.94(17) . . ?
C18 C17 C16 120.0(2) . . ?
F1 B017 O1 110.57(19) . . ?
F1 B017 N2 113.3(2) . . ?
O1 B017 N2 97.34(17) . . ?
F2 B017 F1 110.69(19) . . ?
F2 B017 O1 111.5(2) . . ?
F2 B017 N2 112.78(19) . . ?
C17 C18 C13 120.4(2) . . ?
C20 C19 C12 122.7(2) . . ?
C20 C19 C24 119.1(2) . . ?
C24 C19 C12 118.2(2) . . ?
C21 C20 C19 119.9(2) . . ?
C22 C21 C20 120.6(2) . . ?
C21 C22 C23 119.9(2) . . ?
C24 C23 C22 120.3(2) . . ?
C23 C24 C19 120.2(2) . . ?

loop_
_geom_bond_atom_site_label_1
_geom_bond_atom_site_label_2
_geom_bond_distance
_geom_bond_site_symmetry_2
_geom_bond_publ_flag
F1 B017 1.381(3) . ?
O1 C1 1.317(3) . ?
O1 B017 1.506(3) . ?
N1 C1 1.321(3) . ?
N1 N2 1.404(3) . ?
N1 B014 1.597(3) . ?
C1 C13 1.455(3) . ?
F2 B017 1.366(3) . ?
O2 B014 1.387(3) . ?
O2 B016 1.390(3) . ?
N2 C2 1.342(3) . ?
N2 B017 1.540(3) . ?
C2 N3 1.359(3) . ?
C2 C3 1.404(3) . ?
F3 B014 1.379(3) . ?
O3 C12 1.316(3) . ?
O3 B015 1.504(3) . ?
N3 C6 1.374(3) . ?
N3 B014 1.605(3) . ?
C3 C4 1.366(3) . ?
F4 B016 1.368(3) . ?
N4 C7 1.374(3) . ?
N4 C11 1.359(3) . ?
N4 B016 1.604(3) . ?
C4 C5 1.410(3) . ?
F5 B015 1.366(3) . ?
N5 N6 1.401(3) . ?
N5 C11 1.353(3) . ?
N5 B015 1.564(3) . ?
C5 C6 1.368(3) . ?
F6 B015 1.370(3) . ?
N6 C12 1.308(3) . ?
N6 B016 1.595(3) . ?
C6 C7 1.484(3) . ?
C7 C8 1.372(3) . ?
C8 C9 1.415(3) . ?
C9 C10 1.365(3) . ?
C10 C11 1.403(3) . ?
C12 C19 1.459(3) . ?
C13 C14 1.396(3) . ?
C13 C18 1.407(3) . ?
C14 C15 1.378(3) . ?
C15 C16 1.390(3) . ?
C16 C17 1.389(3) . ?
C17 C18 1.383(3) . ?
C19 C20 1.393(3) . ?
C19 C24 1.400(3) . ?
C20 C21 1.388(4) . ?
C21 C22 1.375(4) . ?
C22 C23 1.384(4) . ?
C23 C24 1.379(4) . ?

loop_
_twin_individual_id
_twin_individual_mass_fraction_refined
_oxdiff_twin_reflns_isolated
_oxdiff_twin_reflns_overlapped
_twin_individual_twin_lattice_type
_twin_individual_twin_matrix_11
_twin_individual_twin_matrix_12
_twin_individual_twin_matrix_13
_twin_individual_twin_matrix_21
_twin_individual_twin_matrix_22
_twin_individual_twin_matrix_23
_twin_individual_twin_matrix_31
_twin_individual_twin_matrix_32
_twin_individual_twin_matrix_33
1 0.7444(8) 5111 13017 ref 1.0000 0.0000 0.0000 0.0000 1.0000 0.0000 0.0000 0.0000 1.0000
2 0.2556(8) 5182 13017 nmt -1.0005 -0.0000 0.0007 0.0001 -1.0003 -0.0006 -0.2886 0.0039 0.9996
